data_7104928
loop_
_publ_author_name
'Decken, Andreas'
'Mailman, Aaron'
'Passmore, Jack'

_publ_section_title
;
 The preparation of the MF6- (M = As, Sb) salts of 1,4-benzoquinodal
 bridged bis-1,3,2-dithiazolylium utilizing the cycloaddition and
 oxidative dehydrogenation chemistry of SNSMF6 and observation of a
 hybrid semiquinoidal-thiazyl radical-cation by EPR.
;
_journal_issue 40
_journal_name_full 'Chemical communications (Cambridge, England)'
_journal_page_first 6077
_journal_page_last 6079
_journal_paper_doi 10.1039/b910338d
_journal_year 2009
_chemical_formula_sum 'C6 F12 N2 O2 S4 Sb2'
_chemical_formula_weight 731.82
_space_group_IT_number 2
_symmetry_cell_setting triclinic
_symmetry_Int_Tables_number 2
_symmetry_space_group_name_Hall '-P 1'
_symmetry_space_group_name_H-M 'P -1'
_atom_sites_solution_primary direct
_atom_sites_solution_secondary difmap
_audit_creation_method SHELXL-97
_cell_angle_alpha 87.882(2)
_cell_angle_beta 88.198(2)
_cell_angle_gamma 70.539(2)
_cell_formula_units_Z 2
_cell_length_a 6.7574(12)
_cell_length_b 7.6967(14)
_cell_length_c 17.669(3)
_cell_measurement_reflns_used 5370
_cell_measurement_temperature 173(1)
_cell_measurement_theta_max 28.39
_cell_measurement_theta_min 2.81
_cell_volume 865.7(3)
_computing_cell_refinement 'Bruker SMART'
_computing_data_collection 'Bruker SMART'
_computing_data_reduction 'Bruker SAINT'
_computing_molecular_graphics 'Bruker SHELXTL'
_computing_publication_material 'Bruker SHELXTL'
_computing_structure_refinement 'SHELXL-97 (Sheldrick, 1997)'
_computing_structure_solution 'SHELXS-97 (Sheldrick, 1990)'
_diffrn_ambient_temperature 173(1)
_diffrn_measured_fraction_theta_full 0.991
_diffrn_measured_fraction_theta_max 0.949
_diffrn_measurement_device_type 'Bruker AXS SMART1000/P4'
_diffrn_measurement_method 'phi and omega scans'
_diffrn_radiation_monochromator graphite
_diffrn_radiation_probe x-ray
_diffrn_radiation_type MoK\a
_diffrn_radiation_wavelength 0.71073
_diffrn_reflns_av_R_equivalents 0.0214
_diffrn_reflns_av_sigmaI/netI 0.0271
_diffrn_reflns_limit_h_max 8
_diffrn_reflns_limit_h_min -8
_diffrn_reflns_limit_k_max 9
_diffrn_reflns_limit_k_min -10
_diffrn_reflns_limit_l_max 20
_diffrn_reflns_limit_l_min -22
_diffrn_reflns_number 6005
_diffrn_reflns_theta_full 25.00
_diffrn_reflns_theta_max 27.50
_diffrn_reflns_theta_min 2.81
_diffrn_source 'fine-focus sealed tube'
_diffrn_source_type K760
_diffrn_standards_decay_% 0
_diffrn_standards_interval_count 0
_diffrn_standards_interval_time 0
_diffrn_standards_number 0
_exptl_absorpt_coefficient_mu 3.733
_exptl_absorpt_correction_T_max 0.685305
_exptl_absorpt_correction_T_min 0.249193
_exptl_absorpt_correction_type multi-scan
_exptl_absorpt_process_details 'SADABS (Sheldrick, 1997b)'
_exptl_crystal_colour Colourless
_exptl_crystal_density_diffrn 2.807
_exptl_crystal_density_method 'not measured'
_exptl_crystal_description Parallelepiped
_exptl_crystal_F_000 680
_exptl_crystal_size_max 0.50
_exptl_crystal_size_mid 0.40
_exptl_crystal_size_min 0.10
_refine_diff_density_max 1.096
_refine_diff_density_min -1.073
_refine_diff_density_rms 0.134
_refine_ls_extinction_method none
_refine_ls_goodness_of_fit_ref 1.190
_refine_ls_matrix_type full
_refine_ls_number_parameters 253
_refine_ls_number_reflns 3757
_refine_ls_number_restraints 0
_refine_ls_restrained_S_all 1.190
_refine_ls_R_factor_all 0.0270
_refine_ls_R_factor_gt 0.0262
_refine_ls_shift/su_max 0.001
_refine_ls_shift/su_mean 0.000
_refine_ls_structure_factor_coef Fsqd
_refine_ls_weighting_details 'calc w=1/[\s^2^(Fo^2^)+(0.0292P)^2^+1.5170P] where P=(Fo^2^+2Fc^2^)/3'
_refine_ls_weighting_scheme calc
_refine_ls_wR_factor_gt 0.0684
_refine_ls_wR_factor_ref 0.0690
_reflns_number_gt 3649
_reflns_number_total 3757
_reflns_threshold_expression 'I > 2\s(I)'
_cod_data_source_file b910338d.txt
_cod_data_source_block jp071099
_cod_database_code 7104928

loop_
_symmetry_equiv_pos_as_xyz
'x, y, z'
'-x, -y, -z'

loop_
_atom_site_label
_atom_site_type_symbol
_atom_site_fract_x
_atom_site_fract_y
_atom_site_fract_z
_atom_site_U_iso_or_equiv
_atom_site_adp_type
_atom_site_occupancy
_atom_site_symmetry_multiplicity
_atom_site_calc_flag
_atom_site_refinement_flags
_atom_site_disorder_assembly
_atom_site_disorder_group
S1 S 1.05305(14) 0.67725(12) 0.15085(5) 0.02273(18) Uani 1 1 d . . .
S2 S 0.73274(13) 0.53646(12) 0.14921(4) 0.02015(17) Uani 1 1 d . . .
S3 S 0.70051(13) 0.01613(12) 0.36711(4) 0.01907(16) Uani 1 1 d . . .
S4 S 0.98800(13) 0.19039(12) 0.34054(4) 0.02028(16) Uani 1 1 d . . .
C1 C 1.0308(5) 0.5865(4) 0.06650(17) 0.0184(6) Uani 1 1 d . . .
C2 C 0.8704(5) 0.5145(4) 0.06602(17) 0.0183(6) Uani 1 1 d . . .
C3 C 0.8261(5) 0.4189(5) -0.00032(18) 0.0209(6) Uani 1 1 d . . .
C4 C 0.8557(5) 0.0058(4) 0.44209(17) 0.0167(6) Uani 1 1 d . . .
C5 C 1.0008(5) 0.0929(4) 0.42889(17) 0.0161(6) Uani 1 1 d . . .
C6 C 1.1615(5) 0.0948(4) 0.48522(17) 0.0163(6) Uani 1 1 d . . .
N1 N 0.8631(5) 0.6361(4) 0.19541(16) 0.0220(6) Uani 1 1 d . . .
N2 N 0.7990(5) 0.1328(4) 0.30946(15) 0.0213(6) Uani 1 1 d . . .
O1 O 0.6886(5) 0.3523(5) 0.00066(16) 0.0395(7) Uani 1 1 d . . .
O2 O 1.2934(4) 0.1652(3) 0.47263(13) 0.0224(5) Uani 1 1 d . . .
Sb1 Sb 0.39138(3) 0.10196(3) 0.141753(11) 0.01865(7) Uani 1 1 d . . .
Sb2 Sb 0.34487(3) 0.58995(3) 0.367135(11) 0.01697(7) Uani 1 1 d . . .
F1 F 0.4330(4) 0.3270(3) 0.15716(13) 0.0342(5) Uani 1 1 d . . .
F2 F 0.3471(4) -0.1206(3) 0.12492(14) 0.0361(5) Uani 1 1 d . . .
F3 F 0.1110(3) 0.2058(3) 0.17675(12) 0.0321(5) Uani 1 1 d . . .
F4 F 0.4689(4) 0.0208(3) 0.24099(12) 0.0325(5) Uani 1 1 d . . .
F5 F 0.6699(4) -0.0006(3) 0.10842(14) 0.0386(5) Uani 1 1 d . . .
F6 F 0.2986(4) 0.1899(3) 0.04407(11) 0.0342(5) Uani 1 1 d . . .
F7 F 0.4052(4) 0.7885(3) 0.40793(13) 0.0301(5) Uani 1 1 d . . .
F8 F 0.2741(4) 0.3986(3) 0.32521(13) 0.0333(5) Uani 1 1 d . . .
F9 F 0.1389(3) 0.6157(3) 0.44338(12) 0.0313(5) Uani 1 1 d . . .
F10 F 0.5510(3) 0.4181(3) 0.42462(12) 0.0294(5) Uani 1 1 d . . .
F11 F 0.5459(4) 0.5731(3) 0.29016(13) 0.0348(5) Uani 1 1 d . . .
F12 F 0.1410(4) 0.7619(3) 0.30662(12) 0.0307(5) Uani 1 1 d . . .

loop_
_atom_site_aniso_label
_atom_site_aniso_U_11
_atom_site_aniso_U_22
_atom_site_aniso_U_33
_atom_site_aniso_U_23
_atom_site_aniso_U_13
_atom_site_aniso_U_12
S1 0.0231(4) 0.0301(4) 0.0173(4) -0.0068(3) 0.0033(3) -0.0118(3)
S2 0.0196(4) 0.0247(4) 0.0164(4) -0.0024(3) 0.0048(3) -0.0079(3)
S3 0.0182(4) 0.0255(4) 0.0152(3) 0.0010(3) -0.0027(3) -0.0094(3)
S4 0.0221(4) 0.0254(4) 0.0155(3) 0.0037(3) -0.0019(3) -0.0111(3)
C1 0.0166(14) 0.0205(15) 0.0158(14) -0.0021(11) 0.0019(12) -0.0029(12)
C2 0.0200(15) 0.0185(15) 0.0146(14) -0.0014(11) 0.0041(12) -0.0044(12)
C3 0.0196(15) 0.0251(16) 0.0183(15) -0.0022(12) 0.0028(12) -0.0078(13)
C4 0.0146(14) 0.0180(14) 0.0162(14) -0.0013(11) -0.0002(11) -0.0036(12)
C5 0.0166(14) 0.0163(14) 0.0136(13) -0.0001(11) 0.0008(11) -0.0032(12)
C6 0.0153(14) 0.0162(14) 0.0150(14) -0.0030(11) 0.0021(11) -0.0022(12)
N1 0.0202(14) 0.0259(15) 0.0198(13) -0.0057(11) 0.0028(11) -0.0072(12)
N2 0.0216(14) 0.0272(15) 0.0152(12) 0.0023(10) -0.0022(10) -0.0087(12)
O1 0.0449(17) 0.0601(19) 0.0297(14) -0.0144(13) 0.0138(13) -0.0389(16)
O2 0.0218(12) 0.0272(12) 0.0218(11) 0.0006(9) 0.0012(9) -0.0134(10)
Sb1 0.02089(13) 0.01720(12) 0.01665(12) 0.00023(8) -0.00269(8) -0.00461(9)
Sb2 0.01856(12) 0.01695(12) 0.01536(11) -0.00344(8) 0.00256(8) -0.00580(9)
F1 0.0443(14) 0.0257(11) 0.0372(12) -0.0009(9) -0.0006(10) -0.0177(10)
F2 0.0478(15) 0.0266(11) 0.0380(13) -0.0032(9) -0.0085(11) -0.0171(11)
F3 0.0212(10) 0.0385(12) 0.0291(11) 0.0030(9) 0.0037(9) -0.0005(9)
F4 0.0407(13) 0.0369(12) 0.0207(10) 0.0058(9) -0.0121(9) -0.0135(10)
F5 0.0255(12) 0.0393(13) 0.0424(13) 0.0024(10) 0.0070(10) -0.0005(10)
F6 0.0421(13) 0.0356(12) 0.0159(9) 0.0036(8) -0.0059(9) -0.0013(10)
F7 0.0335(12) 0.0237(10) 0.0347(12) -0.0085(9) -0.0039(10) -0.0103(9)
F8 0.0426(13) 0.0288(11) 0.0353(12) -0.0090(9) -0.0021(10) -0.0198(10)
F9 0.0277(11) 0.0362(12) 0.0263(11) -0.0016(9) 0.0117(9) -0.0066(9)
F10 0.0279(11) 0.0267(11) 0.0271(11) -0.0011(8) -0.0047(9) 0.0002(9)
F11 0.0375(13) 0.0389(13) 0.0287(11) -0.0053(9) 0.0176(10) -0.0151(11)
F12 0.0331(12) 0.0298(11) 0.0248(10) 0.0003(8) -0.0067(9) -0.0043(9)

loop_
_atom_type_symbol
_atom_type_description
_atom_type_scat_dispersion_real
_atom_type_scat_dispersion_imag
_atom_type_scat_source
C C 0.0033 0.0016 'International Tables Vol C Tables 4.2.6.8 and 6.1.1.4'
O O 0.0106 0.0060 'International Tables Vol C Tables 4.2.6.8 and 6.1.1.4'
Sb Sb -0.5866 1.5461 'International Tables Vol C Tables 4.2.6.8 and 6.1.1.4'
F F 0.0171 0.0103 'International Tables Vol C Tables 4.2.6.8 and 6.1.1.4'
S S 0.1246 0.1234 'International Tables Vol C Tables 4.2.6.8 and 6.1.1.4'
N N 0.0061 0.0033 'International Tables Vol C Tables 4.2.6.8 and 6.1.1.4'

loop_
_geom_angle_atom_site_label_1
_geom_angle_atom_site_label_2
_geom_angle_atom_site_label_3
_geom_angle
_geom_angle_site_symmetry_1
_geom_angle_site_symmetry_3
_geom_angle_publ_flag
N1 S1 C1 98.27(15) . . ?
N1 S2 C2 98.14(16) . . ?
N2 S3 C4 98.14(15) . . ?
N2 S4 C5 98.51(15) . . ?
C2 C1 C3 123.1(3) . 2_765 ?
C2 C1 S1 113.3(2) . . ?
C3 C1 S1 123.5(2) 2_765 . ?
C1 C2 C3 123.3(3) . . ?
C1 C2 S2 113.6(2) . . ?
C3 C2 S2 123.0(2) . . ?
O1 C3 C1 123.8(3) . 2_765 ?
O1 C3 C2 122.7(3) . . ?
C1 C3 C2 113.5(3) 2_765 . ?
C5 C4 C6 123.5(3) . 2_756 ?
C5 C4 S3 113.8(2) . . ?
C6 C4 S3 122.6(2) 2_756 . ?
C4 C5 C6 123.6(3) . . ?
C4 C5 S4 113.2(2) . . ?
C6 C5 S4 123.2(2) . . ?
O2 C6 C4 123.5(3) . 2_756 ?
O2 C6 C5 123.6(3) . . ?
C4 C6 C5 112.9(3) 2_756 . ?
S1 N1 S2 116.65(17) . . ?
S4 N2 S3 116.33(17) . . ?
F5 Sb1 F4 90.43(11) . . ?
F5 Sb1 F2 89.95(12) . . ?
F4 Sb1 F2 89.51(10) . . ?
F5 Sb1 F1 90.35(11) . . ?
F4 Sb1 F1 91.43(10) . . ?
F2 Sb1 F1 179.01(10) . . ?
F5 Sb1 F6 92.68(11) . . ?
F4 Sb1 F6 176.88(11) . . ?
F2 Sb1 F6 90.72(10) . . ?
F1 Sb1 F6 88.33(10) . . ?
F5 Sb1 F3 179.24(10) . . ?
F4 Sb1 F3 88.87(10) . . ?
F2 Sb1 F3 90.34(11) . . ?
F1 Sb1 F3 89.38(11) . . ?
F6 Sb1 F3 88.01(10) . . ?
F10 Sb2 F11 88.87(11) . . ?
F10 Sb2 F9 92.80(10) . . ?
F11 Sb2 F9 177.98(10) . . ?
F10 Sb2 F8 90.15(10) . . ?
F11 Sb2 F8 90.49(10) . . ?
F9 Sb2 F8 90.65(10) . . ?
F10 Sb2 F7 92.05(10) . . ?
F11 Sb2 F7 90.29(10) . . ?
F9 Sb2 F7 88.50(10) . . ?
F8 Sb2 F7 177.67(10) . . ?
F10 Sb2 F12 178.45(9) . . ?
F11 Sb2 F12 89.65(11) . . ?
F9 Sb2 F12 88.69(10) . . ?
F8 Sb2 F12 89.41(10) . . ?
F7 Sb2 F12 88.40(10) . . ?

loop_
_geom_bond_atom_site_label_1
_geom_bond_atom_site_label_2
_geom_bond_distance
_geom_bond_site_symmetry_2
_geom_bond_publ_flag
S1 N1 1.599(3) . ?
S1 C1 1.701(3) . ?
S2 N1 1.604(3) . ?
S2 C2 1.698(3) . ?
S3 N2 1.604(3) . ?
S3 C4 1.699(3) . ?
S4 N2 1.603(3) . ?
S4 C5 1.699(3) . ?
C1 C2 1.372(5) . ?
C1 C3 1.486(4) 2_765 ?
C2 C3 1.496(4) . ?
C3 O1 1.201(4) . ?
C3 C1 1.486(4) 2_765 ?
C4 C5 1.370(4) . ?
C4 C6 1.497(4) 2_756 ?
C5 C6 1.500(4) . ?
C6 O2 1.199(4) . ?
C6 C4 1.497(4) 2_756 ?
Sb1 F5 1.867(2) . ?
Sb1 F4 1.870(2) . ?
Sb1 F2 1.870(2) . ?
Sb1 F1 1.875(2) . ?
Sb1 F6 1.879(2) . ?
Sb1 F3 1.888(2) . ?
Sb2 F10 1.866(2) . ?
Sb2 F11 1.869(2) . ?
Sb2 F9 1.873(2) . ?
Sb2 F8 1.875(2) . ?
Sb2 F7 1.880(2) . ?
Sb2 F12 1.888(2) . ?
